data_7043772
loop_
_publ_author_name
'Werner, Daniel'
'Deacon, Glen B.'
'Junk, Peter C.'
'Anwander, Reiner'

_publ_section_title
;
 Pyrazolates advance cerium chemistry: a Ce(III)/Ce(IV) redox equilibrium
 with benzoquinone.
;
_journal_name_full 'Dalton transactions (Cambridge, England : 2003)'
_journal_paper_doi 10.1039/c7dt00635g
_journal_year 2017
_chemical_formula_moiety 'C114 H152 La6 N28 O13'
_chemical_formula_sum 'C119 H159 La6 N30 O13'
_chemical_formula_weight 3051.16
_space_group_crystal_system trigonal
_space_group_IT_number 148
_space_group_name_Hall '-R 3'
_space_group_name_H-M_alt 'R -3'
_symmetry_space_group_name_Hall '-R 3'
_symmetry_space_group_name_H-M 'R -3 :H'
_atom_sites_solution_hydrogens mixed
_atom_sites_solution_primary heavy
_atom_sites_solution_secondary difmap
_audit_creation_date 2017-03-27
_audit_creation_method
;
Olex2 1.2-beta
(compiled 2017.03.14 svn.r3398 for OlexSys, GUI svn.r5328)
;
_audit_update_record
;
2017-03-28 deposited with the CCDC.
2017-03-30 downloaded from the CCDC.
;
_cell_angle_alpha 90
_cell_angle_beta 90
_cell_angle_gamma 120
_cell_formula_units_Z 9
_cell_length_a 61.727(6)
_cell_length_b 61.727(6)
_cell_length_c 12.5925(18)
_cell_measurement_reflns_used 8375
_cell_measurement_temperature 150.02
_cell_measurement_theta_max 15.27
_cell_measurement_theta_min 2.29
_cell_volume 41552(8)
_computing_cell_refinement 'SAINT v8.37A (Bruker, 2015)'
_computing_data_reduction 'SAINT v8.37A (Bruker, 2015)'
_computing_molecular_graphics 'Olex2 (Dolomanov et al., 2009)'
_computing_publication_material 'Olex2 (Dolomanov et al., 2009)'
_computing_structure_refinement 'ShelXL (Sheldrick, 2015)'
_computing_structure_solution 'ShelXS (Sheldrick, 2008)'
_diffrn_ambient_temperature 150.02
_diffrn_measured_fraction_theta_full 0.998
_diffrn_measured_fraction_theta_max 0.998
_diffrn_measurement_device_type 'Bruker APEX-II CCD'
_diffrn_measurement_method '\f and \w scans'
_diffrn_radiation_type MoK\a
_diffrn_radiation_wavelength 0.71073
_diffrn_reflns_av_R_equivalents 0.0693
_diffrn_reflns_av_unetI/netI 0.0409
_diffrn_reflns_Laue_measured_fraction_full 0.998
_diffrn_reflns_Laue_measured_fraction_max 0.998
_diffrn_reflns_limit_h_max 42
_diffrn_reflns_limit_h_min -45
_diffrn_reflns_limit_k_max 45
_diffrn_reflns_limit_k_min -44
_diffrn_reflns_limit_l_max 9
_diffrn_reflns_limit_l_min -9
_diffrn_reflns_number 28804
_diffrn_reflns_point_group_measured_fraction_full 0.998
_diffrn_reflns_point_group_measured_fraction_max 0.998
_diffrn_reflns_theta_full 15.290
_diffrn_reflns_theta_max 15.290
_diffrn_reflns_theta_min 0.660
_exptl_absorpt_coefficient_mu 1.405
_exptl_absorpt_correction_T_max 0.7439
_exptl_absorpt_correction_T_min 0.6101
_exptl_absorpt_correction_type multi-scan
_exptl_absorpt_process_details
;
'SADABS-2014/5 (Bruker,2014/5) was used for absorption correction wR2(int)'
 was0.1163 before and 0.0521 after correction. The Ratio of minimum to maximum 
transmission is 0.8201. The \l/2 correction factor is not present'
;
_exptl_crystal_colour 'clear colourless'
_exptl_crystal_colour_lustre clear
_exptl_crystal_colour_primary colourless
_exptl_crystal_density_diffrn 1.089
_exptl_crystal_density_method 'not measured'
_exptl_crystal_description block
_exptl_crystal_F_000 13662
_exptl_crystal_size_max 0.2
_exptl_crystal_size_mid 0.2
_exptl_crystal_size_min 0.1
_platon_squeeze_details TITL
_refine_diff_density_max 0.774
_refine_diff_density_min -0.347
_refine_diff_density_rms 0.090
_refine_ls_extinction_method none
_refine_ls_goodness_of_fit_ref 1.055
_refine_ls_hydrogen_treatment constr
_refine_ls_matrix_type full
_refine_ls_number_parameters 661
_refine_ls_number_reflns 3956
_refine_ls_number_restraints 755
_refine_ls_restrained_S_all 0.978
_refine_ls_R_factor_all 0.0642
_refine_ls_R_factor_gt 0.0525
_refine_ls_shift/su_max 0.003
_refine_ls_shift/su_mean 0.000
_refine_ls_structure_factor_coef Fsqd
_refine_ls_weighting_details 'w=1/[\s^2^(Fo^2^)+(0.0890P)^2^+1058.6670P] where P=(Fo^2^+2Fc^2^)/3'
_refine_ls_weighting_scheme calc
_refine_ls_wR_factor_gt 0.1490
_refine_ls_wR_factor_ref 0.1549
_reflns_Friedel_coverage 0.000
_reflns_number_gt 3253
_reflns_number_total 3956
_reflns_threshold_expression 'I > 2\s(I)'
_cod_data_source_file c7dt00635g2.cif
_cod_data_source_block 6c
_cod_original_cell_volume 41552(10)
_cod_database_code 7043772
_shelx_shelxl_version_number 2014/7
_shelx_space_group_comment
;
The symmetry employed for this shelxl refinement is uniquely defined
by the following loop, which should always be used as a source of
symmetry information in preference to the above space-group names.
They are only intended as comments.
;
_olex2_refinement_description
;
1. Fixed Uiso
 At 1.2 times of:
  All C(H) groups, All C(H,H) groups
 At 1.5 times of:
  All C(H,H,H) groups
2. Restrained distances
 C42-C41
 1.51 with sigma of 0.02
 C40-C42
 2.67 with sigma of 0.02
 C56-C55
 1.51 with sigma of 0.01
 C55-C54
 1.51 with sigma of 0.01
 C54-C53
 1.51 with sigma of 0.01
 N14-C47
 2.47 with sigma of 0.02
 C47-C46
 1.47 with sigma of 0.02
 C47-C45
 2.6 with sigma of 0.02
 C43-C45
 2.6 with sigma of 0.02
 C43-N13
 2.47 with sigma of 0.02
 C43-C44
 1.47 with sigma of 0.02
 C44-C45
 1.4 with sigma of 0.02
 C44-N13
 1.3 with sigma of 0.02
 C58-C59
 1.51 with sigma of 0.01
3. Restrained planarity
 C38, C39, N12, N11, C41, C40
 with sigma of 0.1
 C42, C41, N11, N12, C39, C40, C38
 with sigma of 0.1
 C47, C43, C46, C45, C44, N13, N14
 with sigma of 0.1
 C43, C44, C45, N13, C46, N14, C47
 with sigma of 0.1
4. Rigid body (RIGU) restrains
 All non-hydrogen atoms
 with sigma for 1-2 distances of 0.004 and sigma for 1-3 distances of 0.004
5. Others
 Fixed Sof: H37(0.5) N12(0.5) C40(0.5) H40(0.5) C39(0.5) O5(0.5) N11(0.5)
 C42(0.5) H42A(0.5) H42B(0.5) H42C(0.5) C53(0.5) H53(0.5) C56(0.5) H56A(0.5)
 H56B(0.5) C54(0.5) H54A(0.5) H54B(0.5) C41(0.5) C38(0.5) H38A(0.5) H38B(0.5)
 H38C(0.5) C55(0.5) H55A(0.5) H55B(0.5) C45(0.5) H45(0.5) C46(0.5) N14(0.5)
 C47(0.5) H47A(0.5) H47B(0.5) H47C(0.5) N13(0.5) C44(0.5) C43(0.5) H43A(0.5)
 H43B(0.5) H43C(0.5)
6.a Riding coordinates:
 C5(H5A,H5B,H5C), C26(H26A,H26B,H26C), C31(H31A,H31B,H31C), C27(H27A,H27B,
 H27C), C48(H48A,H48B,H48C), C21(H21A,H21B,H21C), C17(H17A,H17B,H17C), C16(H16A,
 H16B,H16C), C12(H12A,H12B,H12C), C52(H52A,H52B,H52C), C22(H22A,H22B,H22C),
 C1(H1A,H1B,H1C), C42(H42A,H42B,H42C), C38(H38A,H38B,H38C), C47(H47A,H47B,H47C),
  C43(H43A,H43B,H43C)
6.b Secondary CH2 refined with riding coordinates:
 C61(H61A,H61B), C64(H64A,H64B), C63(H63A,H63B), C62(H62A,H62B), C60(H60A,
 H60B), C59(H59A,H59B), C57(H57A,H57B), C58(H58A,H58B), C56(H56A,H56B),
 C54(H54A,H54B), C55(H55A,H55B)
6.c Aromatic/amide H refined with riding coordinates:
 C36(H36), C29(H29), C24(H24), C10(H10), C7(H7), C9(H9), C37(H37), C3(H3),
 C8(H8), C34(H34), C33(H33), C50(H50), C19(H19), C14(H14), C40(H40), C53(H53),
 C45(H45)
;
_olex2_submission_special_instructions 'No special instructions were received'
_publcif_funding_html
;
;

loop_
_space_group_symop_operation_xyz
'x, y, z'
'-y, x-y, z'
'-x+y, -x, z'
'x+2/3, y+1/3, z+1/3'
'-y+2/3, x-y+1/3, z+1/3'
'-x+y+2/3, -x+1/3, z+1/3'
'x+1/3, y+2/3, z+2/3'
'-y+1/3, x-y+2/3, z+2/3'
'-x+y+1/3, -x+2/3, z+2/3'
'-x, -y, -z'
'y, -x+y, -z'
'x-y, x, -z'
'-x+2/3, -y+1/3, -z+1/3'
'y+2/3, -x+y+1/3, -z+1/3'
'x-y+2/3, x+1/3, -z+1/3'
'-x+1/3, -y+2/3, -z+2/3'
'y+1/3, -x+y+2/3, -z+2/3'
'x-y+1/3, x+2/3, -z+2/3'

loop_
_atom_site_label
_atom_site_type_symbol
_atom_site_fract_x
_atom_site_fract_y
_atom_site_fract_z
_atom_site_U_iso_or_equiv
_atom_site_adp_type
_atom_site_occupancy
_atom_site_site_symmetry_order
_atom_site_calc_flag
_atom_site_refinement_flags_posn
_atom_site_refinement_flags_adp
_atom_site_refinement_flags_occupancy
_atom_site_disorder_assembly
_atom_site_disorder_group
La1 La 0.58978(2) 0.58978(2) 1.02064(9) 0.0513(6) Uani 1 1 d . U . . .
La3 La 0.56767(2) 0.45429(2) 0.91601(11) 0.0751(6) Uani 1 1 d . U . . .
La2 La 0.56698(2) 0.51973(2) 0.91791(9) 0.0474(6) Uani 1 1 d . U . . .
O1 O 0.6039(2) 0.56087(19) 0.9627(8) 0.050(3) Uani 1 1 d . U . . .
O2 O 0.5937(2) 0.50046(19) 0.9170(9) 0.055(3) Uani 1 1 d . U . . .
N7 N 0.5854(3) 0.5894(2) 1.2210(13) 0.055(4) Uani 1 1 d . U . . .
N8 N 0.6089(3) 0.5950(2) 1.1948(13) 0.060(4) Uani 1 1 d . U . . .
N2 N 0.6455(3) 0.5931(3) 0.9432(11) 0.056(4) Uani 1 1 d . U . . .
N1 N 0.6369(3) 0.6084(3) 0.9731(12) 0.067(4) Uani 1 1 d . U . . .
N4 N 0.6156(3) 0.4729(3) 0.8893(15) 0.097(5) Uani 1 1 d . U . . .
N6 N 0.5882(3) 0.6292(3) 0.9798(11) 0.066(4) Uani 1 1 d . U . . .
N5 N 0.5641(3) 0.6112(3) 0.9965(12) 0.068(4) Uani 1 1 d . U . . .
N3 N 0.6300(3) 0.4986(3) 0.8701(13) 0.078(5) Uani 1 1 d . U . . .
O4 O 0.5428(2) 0.47449(19) 0.9237(9) 0.062(3) Uani 1 1 d . U . . .
O7 O 0.5857(3) 0.5895(2) 0.8109(11) 0.088(4) Uani 1 1 d . U . . .
O3 O 0.5544(2) 0.54822(19) 0.9908(8) 0.047(3) Uani 1 1 d . U . . .
N10 N 0.5686(3) 0.5270(3) 0.7241(13) 0.059(4) Uani 1 1 d . U . . .
N9 N 0.5437(3) 0.5156(3) 0.7493(13) 0.068(4) Uani 1 1 d . U . . .
C6 C 0.6278(3) 0.5656(3) 0.9388(14) 0.047(4) Uani 1 1 d . U . . .
C36 C 0.4883(3) 0.4684(3) 1.0637(15) 0.051(5) Uani 1 1 d . U . . .
H36 H 0.4847 0.4726 1.1314 0.061 Uiso 1 1 calc R . . . .
C29 C 0.5471(4) 0.5232(4) 0.5751(19) 0.091(7) Uani 1 1 d . U . . .
H29 H 0.5433 0.5248 0.5034 0.109 Uiso 1 1 calc R . . . .
C24 C 0.6055(4) 0.5934(4) 1.3692(19) 0.079(6) Uani 1 1 d . U . . .
H24 H 0.6094 0.5943 1.4426 0.095 Uiso 1 1 calc R . . . .
C35 C 0.4699(4) 0.4578(3) 0.9878(15) 0.032(5) Uani 1 1 d . U . . .
C25 C 0.6209(4) 0.5972(3) 1.2880(18) 0.067(6) Uani 1 1 d . U . . .
C10 C 0.6234(3) 0.5326(3) 0.8134(15) 0.053(5) Uani 1 1 d . U . . .
H10 H 0.6232 0.5271 0.7429 0.064 Uiso 1 1 calc R . . . .
C23 C 0.5825(4) 0.5879(3) 1.3248(18) 0.068(6) Uani 1 1 d . U . . .
C7 C 0.6352(3) 0.5519(3) 1.0210(15) 0.053(5) Uani 1 1 d . U . . .
H7 H 0.6428 0.5601 1.0857 0.064 Uiso 1 1 calc R . . . .
C9 C 0.6313(3) 0.5297(4) 1.0043(15) 0.059(5) Uani 1 1 d . U . . .
H9 H 0.6359 0.5218 1.0573 0.071 Uiso 1 1 calc R . . . .
C5 C 0.6855(3) 0.5936(3) 0.9000(16) 0.080(7) Uani 1 1 d . U . . .
H5A H 0.6846 0.5823 0.9569 0.120 Uiso 1 1 d R . . . .
H5B H 0.7030 0.6064 0.8878 0.120 Uiso 1 1 d R . . . .
H5C H 0.6785 0.5839 0.8347 0.120 Uiso 1 1 d R . . . .
C37 C 0.5122(3) 0.4728(3) 1.0407(16) 0.052(5) Uani 1 1 d . U . . .
H37 H 0.5243 0.4793 1.0957 0.062 Uiso 0.5 1 calc R . P A 2
C3 C 0.6789(4) 0.6302(4) 0.9522(15) 0.072(6) Uani 1 1 d . U . . .
H3 H 0.6956 0.6438 0.9492 0.087 Uiso 1 1 calc R . . . .
C11 C 0.6194(4) 0.5156(4) 0.9021(16) 0.055(4) Uani 1 1 d . U . . .
C8 C 0.6272(3) 0.5559(3) 0.8289(14) 0.053(5) Uani 1 1 d . U . . .
H8 H 0.6295 0.5663 0.7694 0.063 Uiso 1 1 calc R . . . .
C34 C 0.4767(3) 0.4529(3) 0.8886(15) 0.062(6) Uani 1 1 d . U . . .
H34 H 0.4644 0.4456 0.8342 0.075 Uiso 1 1 calc R . . . .
C2 C 0.6575(4) 0.6311(4) 0.9797(17) 0.085(7) Uani 1 1 d . U . . .
C26 C 0.6480(4) 0.6041(4) 1.2843(18) 0.111(8) Uani 1 1 d . U . . .
H26A H 0.6529 0.6033 1.2110 0.166 Uiso 1 1 d R . . . .
H26B H 0.6504 0.5925 1.3287 0.166 Uiso 1 1 d R . . . .
H26C H 0.6583 0.6212 1.3114 0.166 Uiso 1 1 d R . . . .
C30 C 0.5707(4) 0.5311(3) 0.6178(18) 0.066(5) Uani 1 1 d . U . . .
C31 C 0.5950(4) 0.5416(4) 0.5612(16) 0.096(7) Uani 1 1 d . U . . .
H31A H 0.6077 0.5563 0.5998 0.143 Uiso 1 1 d R . . . .
H31B H 0.5932 0.5465 0.4893 0.143 Uiso 1 1 d R . . . .
H31C H 0.6003 0.5290 0.5570 0.143 Uiso 1 1 d R . . . .
C28 C 0.5306(5) 0.5128(5) 0.6567(19) 0.105(8) Uani 1 1 d . U . . .
C61 C 0.5608(4) 0.5807(4) 0.7678(17) 0.104(7) Uani 1 1 d . U . . .
H61A H 0.5493 0.5803 0.8236 0.125 Uiso 1 1 calc R . . . .
H61B H 0.5539 0.5638 0.7371 0.125 Uiso 1 1 calc R . . . .
C33 C 0.5011(3) 0.4584(3) 0.8682(16) 0.068(6) Uani 1 1 d . U . . .
H33 H 0.5054 0.4551 0.7999 0.082 Uiso 1 1 calc R . . . .
C32 C 0.5192(4) 0.4686(3) 0.9458(17) 0.048(4) Uani 1 1 d . U . . .
N15 N 0.5556(3) 0.4140(4) 0.8243(15) 0.109(6) Uiso 1 1 d . U . . .
N16 N 0.5356(4) 0.4189(3) 0.8125(15) 0.110(7) Uiso 1 1 d . U . . .
C50 C 0.5279(6) 0.3856(6) 0.708(3) 0.175(12) Uiso 1 1 d . U . . .
H50 H 0.5203 0.3724 0.6573 0.210 Uiso 1 1 calc R . . . .
C27 C 0.5014(4) 0.5000(6) 0.6598(17) 0.171(14) Uani 1 1 d . U . . .
H27A H 0.4940 0.4823 0.6406 0.257 Uiso 1 1 d R . . . .
H27B H 0.4960 0.5083 0.6089 0.257 Uiso 1 1 d R . . . .
H27C H 0.4960 0.5014 0.7313 0.257 Uiso 1 1 d R . . . .
C48 C 0.5679(5) 0.3825(5) 0.757(2) 0.161(11) Uiso 1 1 d . U . . .
H48A H 0.5808 0.3918 0.7041 0.242 Uiso 1 1 d R . . . .
H48B H 0.5586 0.3648 0.7375 0.242 Uiso 1 1 d R . . . .
H48C H 0.5758 0.3842 0.8268 0.242 Uiso 1 1 d R . . . .
C20 C 0.5892(5) 0.6511(5) 0.9455(17) 0.084(6) Uani 1 1 d . U . . .
C21 C 0.6129(4) 0.6735(4) 0.922(2) 0.140(10) Uani 1 1 d . U . . .
H21A H 0.6213 0.6814 0.9890 0.211 Uiso 1 1 d R . . . .
H21B H 0.6100 0.6852 0.8805 0.211 Uiso 1 1 d R . . . .
H21C H 0.6235 0.6688 0.8818 0.211 Uiso 1 1 d R . . . .
C13 C 0.6534(4) 0.5051(5) 0.836(2) 0.107(8) Uani 1 1 d . U . . .
C64 C 0.6049(5) 0.6064(5) 0.743(2) 0.143(9) Uani 1 1 d . U . . .
H64A H 0.6133 0.5984 0.7068 0.171 Uiso 1 1 calc R . . . .
H64B H 0.6175 0.6213 0.7828 0.171 Uiso 1 1 calc R . . . .
C18 C 0.5488(5) 0.6198(4) 0.9706(19) 0.098(8) Uani 1 1 d . U . . .
C63 C 0.5907(5) 0.6129(5) 0.669(2) 0.155(11) Uani 1 1 d . U . . .
H63A H 0.5965 0.6310 0.6759 0.185 Uiso 1 1 calc R . . . .
H63B H 0.5945 0.6100 0.5957 0.185 Uiso 1 1 calc R . . . .
C17 C 0.5214(4) 0.6039(4) 0.984(2) 0.158(12) Uani 1 1 d . U . . .
H17A H 0.5157 0.5869 0.9590 0.238 Uiso 1 1 d R . . . .
H17B H 0.5136 0.6114 0.9403 0.238 Uiso 1 1 d R . . . .
H17C H 0.5164 0.6034 1.0581 0.238 Uiso 1 1 d R . . . .
C16 C 0.6222(4) 0.4374(4) 0.887(3) 0.177(13) Uani 1 1 d . U . . .
H16A H 0.6072 0.4309 0.9317 0.265 Uiso 1 1 d R . . . .
H16B H 0.6350 0.4353 0.9242 0.265 Uiso 1 1 d R . . . .
H16C H 0.6180 0.4282 0.8199 0.265 Uiso 1 1 d R . . . .
C15 C 0.6316(5) 0.4645(5) 0.866(2) 0.125(9) Uani 1 1 d . U . . .
C12 C 0.6733(4) 0.5320(4) 0.817(2) 0.148(11) Uani 1 1 d . U . . .
H12A H 0.6677 0.5392 0.7607 0.221 Uiso 1 1 d R . . . .
H12B H 0.6890 0.5330 0.7950 0.221 Uiso 1 1 d R . . . .
H12C H 0.6759 0.5415 0.8825 0.221 Uiso 1 1 d R . . . .
C19 C 0.5648(5) 0.6434(4) 0.9433(17) 0.091(7) Uani 1 1 d . U . . .
H19 H 0.5590 0.6544 0.9228 0.109 Uiso 1 1 calc R . . . .
C14 C 0.6542(5) 0.4834(4) 0.834(2) 0.134(10) Uani 1 1 d . U . . .
H14 H 0.6682 0.4818 0.8134 0.161 Uiso 1 1 calc R . . . .
O6 O 0.5762(3) 0.4684(3) 0.7098(12) 0.113(5) Uani 1 1 d . U . . .
C49 C 0.5499(6) 0.3929(5) 0.764(2) 0.141(10) Uiso 1 1 d . U . . .
C52 C 0.4952(5) 0.4014(5) 0.710(2) 0.163(11) Uiso 1 1 d . U . . .
H52A H 0.4896 0.4078 0.7689 0.245 Uiso 1 1 d R . . . .
H52B H 0.4822 0.3842 0.6937 0.245 Uiso 1 1 d R . . . .
H52C H 0.4985 0.4120 0.6476 0.245 Uiso 1 1 d R . . . .
C51 C 0.5189(6) 0.4015(6) 0.741(2) 0.142(10) Uiso 1 1 d . U . . .
C4 C 0.6709(4) 0.6060(4) 0.9308(14) 0.059(6) Uani 1 1 d . U . . .
C22 C 0.5593(4) 0.5819(4) 1.3772(16) 0.105(8) Uani 1 1 d . U . . .
H22A H 0.5585 0.5972 1.3882 0.158 Uiso 1 1 d R . . . .
H22B H 0.5593 0.5745 1.4461 0.158 Uiso 1 1 d R . . . .
H22C H 0.5447 0.5699 1.3359 0.158 Uiso 1 1 d R . . . .
C1 C 0.6555(4) 0.6541(4) 1.011(2) 0.128(10) Uani 1 1 d . U . . .
H1A H 0.6523 0.6612 0.9470 0.192 Uiso 1 1 d R . . . .
H1B H 0.6712 0.6666 1.0435 0.192 Uiso 1 1 d R . . . .
H1C H 0.6418 0.6494 1.0615 0.192 Uiso 1 1 d R . . . .
C62 C 0.5644(6) 0.5992(5) 0.684(2) 0.163(11) Uani 1 1 d . U . . .
H62A H 0.5557 0.5907 0.6180 0.196 Uiso 1 1 calc R . . . .
H62B H 0.5581 0.6103 0.7081 0.196 Uiso 1 1 calc R . . . .
C60 C 0.5549(5) 0.4679(5) 0.6574(19) 0.124(9) Uiso 1 1 d . U . . .
H60A H 0.5572 0.4849 0.6491 0.149 Uiso 1 1 calc R . . . .
H60B H 0.5390 0.4570 0.6948 0.149 Uiso 1 1 calc R . . . .
C59 C 0.5566(6) 0.4567(6) 0.550(3) 0.192(13) Uiso 1 1 d D U . . .
H59A H 0.5420 0.4397 0.5408 0.231 Uiso 1 1 calc R . . . .
H59B H 0.5567 0.4673 0.4904 0.231 Uiso 1 1 calc R . . . .
C57 C 0.5939(7) 0.4626(7) 0.656(3) 0.218(16) Uiso 1 1 d . U . . .
H57A H 0.5945 0.4484 0.6897 0.261 Uiso 1 1 calc R . . . .
H57B H 0.6109 0.4773 0.6510 0.261 Uiso 1 1 calc R . . . .
C58 C 0.5803(6) 0.4555(7) 0.549(3) 0.254(19) Uiso 1 1 d D U . . .
H58A H 0.5916 0.4670 0.4937 0.305 Uiso 1 1 calc R . . . .
H58B H 0.5763 0.4383 0.5300 0.305 Uiso 1 1 calc R . . . .
N12 N 0.5287(7) 0.4818(7) 1.130(3) 0.091(11) Uiso 0.5 1 d . U P B 1
C40 C 0.5495(7) 0.4920(6) 1.295(4) 0.093(15) Uiso 0.5 1 d D U P B 1
H40 H 0.5536 0.4912 1.3668 0.112 Uiso 0.5 1 calc R . P B 1
C39 C 0.5275(10) 0.4743(9) 1.243(5) 0.136(19) Uiso 0.5 1 d . U P B 1
O5 O 0.5722(5) 0.5131(5) 1.1227(19) 0.063(8) Uiso 0.5 1 d . U P C 2
N11 N 0.5534(9) 0.5049(8) 1.128(3) 0.099(14) Uiso 0.5 1 d . U P B 1
C42 C 0.5869(7) 0.5332(6) 1.211(3) 0.074(14) Uiso 0.5 1 d D U P B 1
H42A H 0.5961 0.5393 1.2776 0.111 Uiso 0.5 1 d R . P B 1
H42B H 0.5830 0.5456 1.1823 0.111 Uiso 0.5 1 d R . P B 1
H42C H 0.5972 0.5304 1.1593 0.111 Uiso 0.5 1 d R . P B 1
C53 C 0.5773(7) 0.4958(7) 1.161(3) 0.075(13) Uiso 0.5 1 d D U P C 2
H53 H 0.5809 0.4853 1.1185 0.090 Uiso 0.5 1 calc R . P C 2
C56 C 0.5652(13) 0.5261(15) 1.219(6) 0.22(3) Uiso 0.5 1 d D U P C 2
H56A H 0.5702 0.5438 1.2063 0.260 Uiso 0.5 1 calc R . P C 2
H56B H 0.5476 0.5163 1.2436 0.260 Uiso 0.5 1 calc R . P C 2
C54 C 0.5766(14) 0.4952(12) 1.281(3) 0.22(3) Uiso 0.5 1 d D U P C 2
H54A H 0.5894 0.4919 1.3131 0.259 Uiso 0.5 1 calc R . P C 2
H54B H 0.5598 0.4837 1.3104 0.259 Uiso 0.5 1 calc R . P C 2
C41 C 0.5630(7) 0.5091(7) 1.229(6) 0.15(2) Uiso 0.5 1 d D U P B 1
C38 C 0.5027(10) 0.4485(10) 1.283(5) 0.19(3) Uiso 0.5 1 d . U P B 1
H38A H 0.4907 0.4525 1.3154 0.289 Uiso 0.5 1 d R . P B 1
H38B H 0.5074 0.4398 1.3347 0.289 Uiso 0.5 1 d R . P B 1
H38C H 0.4950 0.4377 1.2209 0.289 Uiso 0.5 1 d R . P B 1
C55 C 0.5836(14) 0.5224(12) 1.284(6) 0.23(4) Uiso 0.5 1 d D U P C 2
H55A H 0.5835 0.5275 1.3583 0.279 Uiso 0.5 1 calc R . P C 2
H55B H 0.6007 0.5329 1.2551 0.279 Uiso 0.5 1 calc R . P C 2
C45 C 0.5626(6) 0.4306(6) 1.240(3) 0.082(14) Uiso 0.5 1 d D U P D 2
H45 H 0.5644 0.4269 1.3117 0.098 Uiso 0.5 1 calc R . P D 2
C46 C 0.5440(7) 0.4292(5) 1.206(3) 0.100(16) Uiso 0.5 1 d D U P D 2
N14 N 0.5504(6) 0.4330(5) 1.089(2) 0.067(10) Uiso 0.5 1 d D U P D 2
C47 C 0.5181(7) 0.4239(8) 1.223(3) 0.20(3) Uiso 0.5 1 d D U P D 2
H47A H 0.5130 0.4183 1.2965 0.298 Uiso 0.5 1 d R . P D 2
H47B H 0.5068 0.4108 1.1740 0.298 Uiso 0.5 1 d R . P D 2
H47C H 0.5173 0.4392 1.2108 0.298 Uiso 0.5 1 d R . P D 2
N13 N 0.5696(8) 0.4426(6) 1.093(3) 0.098(13) Uiso 0.5 1 d D U P D 2
C44 C 0.5811(7) 0.4381(6) 1.166(3) 0.26(4) Uiso 0.5 1 d D U P D 2
C43 C 0.6064(7) 0.4427(12) 1.166(5) 0.48(8) Uiso 0.5 1 d D U P D 2
H43A H 0.6135 0.4475 1.2371 0.718 Uiso 0.5 1 d R . P D 2
H43B H 0.6166 0.4562 1.1156 0.718 Uiso 0.5 1 d R . P D 2
H43C H 0.6064 0.4274 1.1441 0.718 Uiso 0.5 1 d R . P D 2

loop_
_atom_site_aniso_label
_atom_site_aniso_U_11
_atom_site_aniso_U_22
_atom_site_aniso_U_33
_atom_site_aniso_U_23
_atom_site_aniso_U_13
_atom_site_aniso_U_12
La1 0.0432(9) 0.0383(9) 0.0643(11) -0.0020(7) -0.0004(7) 0.0143(7)
La3 0.0560(10) 0.0578(11) 0.1073(13) -0.0040(8) 0.0041(8) 0.0253(8)
La2 0.0387(9) 0.0489(10) 0.0479(10) -0.0082(7) -0.0039(6) 0.0170(7)
O1 0.035(6) 0.046(6) 0.057(7) -0.003(5) 0.003(5) 0.012(5)
O2 0.036(6) 0.047(6) 0.074(8) -0.004(5) 0.006(5) 0.014(5)
N7 0.058(8) 0.041(9) 0.059(6) -0.008(6) -0.004(6) 0.019(7)
N8 0.059(8) 0.048(9) 0.064(7) -0.013(6) -0.009(6) 0.021(7)
N2 0.042(7) 0.046(7) 0.061(10) -0.005(6) 0.011(6) 0.009(6)
N1 0.053(7) 0.051(7) 0.084(10) -0.010(6) 0.009(6) 0.015(6)
N4 0.058(8) 0.067(8) 0.162(14) -0.010(8) 0.008(7) 0.030(7)
N6 0.082(9) 0.055(8) 0.055(10) 0.000(6) 0.003(7) 0.029(7)
N5 0.072(9) 0.055(8) 0.074(10) 0.000(7) 0.000(7) 0.030(7)
N3 0.055(8) 0.065(8) 0.114(12) -0.015(7) 0.008(7) 0.031(7)
O4 0.039(6) 0.049(6) 0.085(8) -0.012(5) 0.002(6) 0.013(5)
O7 0.112(10) 0.083(9) 0.074(7) 0.001(6) 0.000(6) 0.053(8)
O3 0.034(7) 0.047(6) 0.053(7) -0.003(5) 0.001(5) 0.016(5)
N10 0.054(8) 0.052(9) 0.061(7) -0.013(6) -0.007(6) 0.019(7)
N9 0.054(8) 0.076(9) 0.062(7) -0.009(6) -0.009(6) 0.024(7)
C6 0.034(7) 0.046(7) 0.051(8) -0.004(6) 0.007(6) 0.012(6)
C36 0.041(10) 0.063(14) 0.049(10) -0.009(9) -0.003(8) 0.026(10)
C29 0.072(10) 0.117(18) 0.067(9) -0.003(9) -0.010(7) 0.035(11)
C24 0.088(11) 0.082(16) 0.071(9) -0.012(8) -0.014(7) 0.045(11)
C35 0.034(10) 0.019(11) 0.042(11) 0.007(9) 0.003(8) 0.012(9)
C25 0.070(9) 0.059(14) 0.071(9) -0.017(9) -0.017(7) 0.032(9)
C10 0.033(10) 0.050(8) 0.065(9) -0.008(6) 0.007(7) 0.013(8)
C23 0.075(10) 0.067(14) 0.061(8) -0.006(8) -0.006(7) 0.035(10)
C7 0.038(10) 0.049(9) 0.060(9) -0.001(7) 0.004(7) 0.012(8)
C9 0.042(11) 0.052(9) 0.076(9) -0.006(7) -0.004(7) 0.018(8)
C5 0.039(11) 0.053(12) 0.122(19) -0.008(11) 0.020(11) 0.004(10)
C37 0.035(9) 0.056(12) 0.061(10) -0.016(8) -0.008(7) 0.019(8)
C3 0.048(9) 0.047(9) 0.098(17) -0.007(8) 0.022(8) 0.006(7)
C11 0.036(7) 0.051(8) 0.070(9) -0.004(6) 0.005(6) 0.016(6)
C8 0.047(11) 0.049(9) 0.051(8) -0.003(6) 0.011(7) 0.015(8)
C34 0.038(9) 0.084(14) 0.050(11) -0.018(10) 0.000(8) 0.020(9)
C2 0.054(9) 0.053(8) 0.126(19) -0.016(8) 0.021(9) 0.010(7)
C26 0.077(11) 0.13(2) 0.126(17) -0.034(14) -0.025(10) 0.050(11)
C30 0.066(10) 0.058(13) 0.062(8) -0.011(8) -0.007(7) 0.023(9)
C31 0.071(11) 0.118(18) 0.075(13) 0.001(12) -0.002(9) 0.030(11)
C28 0.070(9) 0.15(2) 0.067(9) -0.001(9) -0.013(7) 0.038(9)
C61 0.123(12) 0.105(15) 0.084(13) 0.008(10) -0.011(9) 0.057(11)
C33 0.039(9) 0.081(14) 0.069(10) -0.025(9) 0.001(7) 0.018(8)
C32 0.037(7) 0.035(9) 0.064(10) -0.013(7) 0.001(6) 0.012(6)
C27 0.070(11) 0.32(4) 0.066(17) 0.007(18) -0.017(10) 0.057(12)
C20 0.108(11) 0.059(9) 0.078(16) 0.002(9) -0.001(10) 0.037(9)
C21 0.133(14) 0.066(12) 0.20(3) 0.020(13) 0.040(14) 0.035(11)
C13 0.061(10) 0.077(10) 0.18(2) -0.016(10) 0.027(11) 0.034(8)
C64 0.147(13) 0.16(2) 0.101(14) 0.040(13) 0.019(9) 0.063(12)
C18 0.085(10) 0.061(11) 0.15(2) 0.011(11) -0.004(9) 0.038(9)
C63 0.176(16) 0.142(19) 0.119(16) 0.034(15) -0.006(14) 0.060(16)
C17 0.085(12) 0.087(16) 0.30(4) 0.021(17) 0.000(11) 0.039(10)
C16 0.110(19) 0.088(12) 0.34(4) 0.000(14) 0.02(2) 0.056(12)
C15 0.066(11) 0.079(10) 0.23(3) -0.017(11) 0.017(12) 0.039(9)
C12 0.075(13) 0.081(12) 0.28(3) -0.004(12) 0.055(16) 0.034(10)
C19 0.109(11) 0.060(11) 0.102(17) 0.000(10) -0.006(11) 0.040(9)
C14 0.073(11) 0.079(11) 0.25(3) -0.021(12) 0.027(13) 0.039(10)
O6 0.113(12) 0.107(11) 0.121(9) -0.019(8) 0.013(8) 0.055(10)
C4 0.043(8) 0.050(9) 0.064(14) -0.003(8) 0.012(7) 0.008(7)
C22 0.094(12) 0.14(2) 0.075(13) -0.008(13) 0.004(10) 0.057(12)
C1 0.094(16) 0.060(11) 0.21(3) -0.023(12) 0.049(16) 0.023(11)
C62 0.176(16) 0.16(2) 0.142(19) 0.059(16) -0.009(13) 0.076(16)

loop_
_atom_type_symbol
_atom_type_description
_atom_type_scat_dispersion_real
_atom_type_scat_dispersion_imag
_atom_type_scat_source
C C 0.0033 0.0016 'International Tables Vol C Tables 4.2.6.8 and 6.1.1.4'
H H 0.0000 0.0000 'International Tables Vol C Tables 4.2.6.8 and 6.1.1.4'
La La -0.2871 2.4523 'International Tables Vol C Tables 4.2.6.8 and 6.1.1.4'
N N 0.0061 0.0033 'International Tables Vol C Tables 4.2.6.8 and 6.1.1.4'
O O 0.0106 0.0060 'International Tables Vol C Tables 4.2.6.8 and 6.1.1.4'

loop_
_geom_angle_atom_site_label_1
_geom_angle_atom_site_label_2
_geom_angle_atom_site_label_3
_geom_angle
_geom_angle_site_symmetry_1
_geom_angle_site_symmetry_3
O1 La1 La2 35.6(2) . .
O1 La1 N7 111.3(4) . .
O1 La1 N1 61.9(4) . .
O1 La1 N6 146.6(4) . .
O1 La1 N5 152.1(4) . .
O1 La1 O7 76.5(4) . .
N7 La1 La2 109.3(3) . .
N7 La1 N1 108.8(5) . .
N7 La1 N6 99.0(4) . .
N7 La1 N5 91.9(5) . .
N7 La1 O7 168.8(5) . .
N8 La1 La2 108.5(3) . .
N8 La1 O1 92.3(4) . .
N8 La1 N7 31.5(4) . .
N8 La1 N1 77.8(5) . .
N8 La1 N6 107.7(5) . .
N8 La1 N5 115.2(5) . .
N8 La1 O7 159.5(5) . .
N1 La1 La2 96.6(4) . .
N1 La1 O7 81.7(5) . .
N6 La1 La2 143.5(3) . .
N6 La1 N1 95.6(5) . .
N6 La1 N5 31.0(4) . .
N6 La1 O7 75.8(4) . .
N5 La1 La2 123.1(4) . .
N5 La1 N1 126.2(5) . .
N5 La1 O7 78.6(4) . .
O7 La1 La2 72.1(3) . .
O3 La1 La2 33.9(3) . .
O3 La1 O1 69.3(3) . .
O3 La1 N7 96.2(4) . .
O3 La1 N8 113.6(4) . .
O3 La1 N1 130.4(4) . .
O3 La1 N6 122.5(5) . .
O3 La1 N5 93.8(5) . .
O3 La1 O7 78.8(4) . .
O2 La3 La2 34.7(2) . .
O2 La3 N4 63.4(4) . .
O2 La3 N15 148.1(5) . .
O2 La3 O6 74.0(4) . .
O2 La3 N14 117.5(7) . .
N4 La3 La2 97.8(4) . .
N4 La3 O6 74.8(5) . .
O4 La3 La2 32.9(3) . .
O4 La3 O2 67.6(3) . .
O4 La3 N4 130.7(5) . .
O4 La3 N15 125.6(5) . .
O4 La3 N16 92.5(5) . .
O4 La3 O6 86.8(4) . .
O4 La3 N14 91.3(7) . .
N15 La3 La2 147.9(4) . .
N15 La3 N4 95.1(6) . .
N15 La3 O6 77.8(5) . .
N15 La3 N14 92.5(8) . .
N16 La3 La2 118.9(5) . .
N16 La3 O2 142.7(5) . .
N16 La3 N4 123.7(6) . .
N16 La3 N15 33.1(5) . .
N16 La3 O6 73.6(5) . .
N16 La3 N14 93.1(9) . .
O6 La3 La2 77.4(3) . .
N14 La3 La2 107.7(6) . .
N14 La3 N4 115.9(9) . .
N14 La3 O6 166.5(8) . .
N13 La3 La2 109.0(8) . .
N13 La3 O2 104.1(9) . .
N13 La3 N4 92.1(11) . .
N13 La3 O4 105.2(9) . .
N13 La3 N15 99.7(9) . .
N13 La3 N16 111.7(10) . .
N13 La3 O6 166.3(10) . .
N13 La3 N14 24.2(9) . .
La1 La2 La3 153.74(4) . .
O1 La2 La1 35.1(2) . .
O1 La2 La3 123.9(2) . .
O1 La2 N9 118.9(4) . .
O1 La2 C32 160.2(5) . .
O1 La2 O5 79.5(6) . .
O1 La2 N11 95.3(10) . .
O2 La2 La1 124.0(3) . .
O2 La2 La3 34.8(2) . .
O2 La2 O1 90.0(4) . .
O2 La2 N10 96.2(4) . .
O2 La2 N9 115.7(4) . .
O2 La2 C32 92.0(4) . .
O2 La2 O5 76.7(7) . .
O2 La2 N11 90.6(7) . .
O4 La2 La1 155.6(3) . .
O4 La2 La3 32.8(3) . .
O4 La2 O1 153.2(4) . .
O4 La2 O2 67.6(4) . .
O4 La2 O3 126.0(4) . .
O4 La2 N10 100.6(4) . .
O4 La2 N9 85.2(4) . .
O4 La2 C32 24.8(4) . .
O4 La2 O5 81.1(6) . .
O4 La2 N11 71.4(9) . .
O3 La2 La1 33.9(3) . .
O3 La2 La3 152.7(3) . .
O3 La2 O1 68.7(4) . .
O3 La2 O2 152.0(4) . .
O3 La2 N10 103.8(4) . .
O3 La2 N9 91.1(4) . .
O3 La2 C32 102.1(4) . .
O3 La2 O5 81.4(6) . .
O3 La2 N11 74.1(6) . .
N10 La2 La1 99.2(3) . .
N10 La2 La3 99.0(3) . .
N10 La2 O1 96.1(4) . .
N10 La2 N9 31.8(4) . .
N10 La2 C32 103.2(5) . .
N10 La2 O5 171.5(7) . .
N10 La2 N11 166.7(10) . .
N9 La2 La1 104.9(3) . .
N9 La2 La3 100.6(3) . .
N9 La2 C32 77.6(5) . .
N9 La2 O5 156.2(7) . .
N9 La2 N11 135.1(10) . .
C32 La2 La1 134.8(4) . .
C32 La2 La3 57.5(4) . .
O5 La2 La1 81.3(5) . .
O5 La2 La3 77.9(5) . .
O5 La2 C32 81.9(7) . .
N11 La2 La1 86.2(8) . .
N11 La2 La3 80.2(6) . .
N11 La2 C32 65.0(10) . .
La1 O1 La2 109.4(4) . .
C6 O1 La1 129.6(10) . .
C6 O1 La2 120.3(10) . .
La2 O2 La3 110.4(4) . .
C11 O2 La3 129.7(10) . .
C11 O2 La2 119.1(10) . .
N8 N7 La1 70.1(10) . .
C23 N7 La1 177.0(14) . .
C23 N7 N8 110.6(19) . .
N7 N8 La1 78.5(11) . .
N7 N8 C25 106.1(19) . .
C25 N8 La1 174.7(15) . .
N1 N2 C6 119.1(16) . .
N1 N2 C4 111.1(17) . .
C4 N2 C6 129.5(17) . .
N2 N1 La1 119.8(12) . .
C2 N1 La1 135.5(15) . .
C2 N1 N2 104.3(17) . .
N3 N4 La3 117.4(12) . .
C15 N4 La3 137.9(16) . .
C15 N4 N3 103.2(19) . .
N5 N6 La1 74.5(10) . .
N5 N6 C20 109.9(19) . .
C20 N6 La1 172.4(14) . .
N6 N5 La1 74.5(11) . .
C18 N5 La1 170.4(15) . .
C18 N5 N6 110(2) . .
N4 N3 C11 118.8(16) . .
C13 N3 N4 111.5(19) . .
C13 N3 C11 129.2(19) . .
La3 O4 La2 114.3(5) . .
C32 O4 La3 138.8(10) . .
C32 O4 La2 106.1(9) . .
C61 O7 La1 117.0(12) . .
C64 O7 La1 123.6(15) . .
C64 O7 C61 113.1(18) . .
La1 O3 La2 112.2(4) . .
C35 O3 La1 122.5(9) 10_667 .
C35 O3 La2 125.2(9) 10_667 .
N9 N10 La2 75.2(10) . .
C30 N10 La2 176.7(15) . .
C30 N10 N9 107.8(17) . .
N10 N9 La2 72.9(10) . .
N10 N9 C28 107.8(18) . .
C28 N9 La2 178.9(19) . .
O1 C6 N2 109.4(15) . .
O1 C6 C7 108.2(14) . .
O1 C6 C8 107.7(14) . .
N2 C6 C7 110.5(15) . .
N2 C6 C8 110.3(15) . .
C8 C6 C7 110.6(16) . .
C35 C36 H36 120.2 . .
C35 C36 C37 120(2) . .
C37 C36 H36 120.2 . .
C30 C29 H29 126.9 . .
C28 C29 H29 126.9 . .
C28 C29 C30 106(2) . .
C25 C24 H24 126.8 . .
C25 C24 C23 106(2) . .
C23 C24 H24 126.8 . .
O3 C35 C34 121.3(17) 10_667 .
C36 C35 O3 121.5(18) . 10_667
C36 C35 C34 117.3(19) . .
N8 C25 C26 118(2) . .
C24 C25 N8 110(2) . .
C24 C25 C26 132(2) . .
C11 C10 H10 119.0 . .
C8 C10 H10 119.0 . .
C8 C10 C11 121.9(19) . .
N7 C23 C24 107(2) . .
N7 C23 C22 124(2) . .
C24 C23 C22 129(2) . .
C6 C7 H7 119.1 . .
C9 C7 C6 121.8(19) . .
C9 C7 H7 119.1 . .
C7 C9 H9 119.1 . .
C7 C9 C11 121.8(19) . .
C11 C9 H9 119.1 . .
H5A C5 H5B 109.5 . .
H5A C5 H5C 109.5 . .
H5B C5 H5C 109.5 . .
C4 C5 H5A 109.7 . .
C4 C5 H5B 109.4 . .
C4 C5 H5C 109.3 . .
C36 C37 H37 117.9 . .
C36 C37 N12 113(2) . .
C32 C37 C36 124(2) . .
C32 C37 H37 117.9 . .
C32 C37 N12 123(2) . .
C2 C3 H3 127.3 . .
C4 C3 H3 127.3 . .
C4 C3 C2 105(2) . .
O2 C11 N3 107.8(15) . .
O2 C11 C10 108.1(15) . .
O2 C11 C9 109.4(15) . .
C10 C11 N3 108.1(16) . .
C10 C11 C9 112.1(17) . .
C9 C11 N3 111.1(15) . .
C6 C8 H8 119.5 . .
C10 C8 C6 121.1(18) . .
C10 C8 H8 119.5 . .
C35 C34 H34 119.5 . .
C33 C34 C35 121.0(19) . .
C33 C34 H34 119.5 . .
N1 C2 C3 112(2) . .
N1 C2 C1 120.3(19) . .
C3 C2 C1 128(2) . .
C25 C26 H26A 109.9 . .
C25 C26 H26B 109.2 . .
C25 C26 H26C 109.3 . .
H26A C26 H26B 109.5 . .
H26A C26 H26C 109.5 . .
H26B C26 H26C 109.5 . .
N10 C30 C29 109(2) . .
N10 C30 C31 123(2) . .
C29 C30 C31 128(2) . .
C30 C31 H31A 109.2 . .
C30 C31 H31B 109.2 . .
C30 C31 H31C 110.0 . .
H31A C31 H31B 109.4 . .
H31A C31 H31C 109.4 . .
H31B C31 H31C 109.5 . .
N9 C28 C27 120(2) . .
C29 C28 N9 109(2) . .
C29 C28 C27 131(2) . .
O7 C61 H61A 110.8 . .
O7 C61 H61B 110.8 . .
O7 C61 C62 105(2) . .
H61A C61 H61B 108.9 . .
C62 C61 H61A 110.8 . .
C62 C61 H61B 110.8 . .
C34 C33 H33 119.6 . .
C32 C33 C34 121(2) . .
C32 C33 H33 119.6 . .
O4 C32 La2 49.1(8) . .
O4 C32 C33 120(2) . .
C37 C32 La2 98.0(12) . .
C37 C32 O4 123(2) . .
C37 C32 C33 117(2) . .
C33 C32 La2 121.9(13) . .
N16 N15 La3 72.3(12) . .
C49 N15 La3 174.1(18) . .
C49 N15 N16 108(2) . .
N15 N16 La3 74.6(12) . .
C51 N16 La3 171.1(18) . .
C51 N16 N15 107(2) . .
C49 C50 H50 126.7 . .
C49 C50 C51 107(3) . .
C51 C50 H50 126.7 . .
C28 C27 H27A 109.5 . .
C28 C27 H27B 109.3 . .
C28 C27 H27C 109.7 . .
H27A C27 H27B 109.5 . .
H27A C27 H27C 109.5 . .
H27B C27 H27C 109.4 . .
H48A C48 H48B 109.5 . .
H48A C48 H48C 109.5 . .
H48B C48 H48C 109.4 . .
C49 C48 H48A 109.4 . .
C49 C48 H48B 109.6 . .
C49 C48 H48C 109.5 . .
N6 C20 C21 121(2) . .
C19 C20 N6 100(2) . .
C19 C20 C21 139(3) . .
C20 C21 H21A 109.3 . .
C20 C21 H21B 109.9 . .
C20 C21 H21C 109.2 . .
H21A C21 H21B 109.5 . .
H21A C21 H21C 109.4 . .
H21B C21 H21C 109.5 . .
N3 C13 C12 122(2) . .
C14 C13 N3 106(2) . .
C14 C13 C12 132(2) . .
O7 C64 H64A 111.6 . .
O7 C64 H64B 111.6 . .
O7 C64 C63 101(2) . .
H64A C64 H64B 109.4 . .
C63 C64 H64A 111.6 . .
C63 C64 H64B 111.6 . .
N5 C18 C17 121(2) . .
C19 C18 N5 102(2) . .
C19 C18 C17 137(2) . .
C64 C63 H63A 108.7 . .
C64 C63 H63B 108.7 . .
H63A C63 H63B 107.6 . .
C62 C63 C64 114(3) . .
C62 C63 H63A 108.7 . .
C62 C63 H63B 108.7 . .
C18 C17 H17A 110.4 . .
C18 C17 H17B 106.8 . .
C18 C17 H17C 111.2 . .
H17A C17 H17B 109.5 . .
H17A C17 H17C 109.5 . .
H17B C17 H17C 109.5 . .
H16A C16 H16B 109.5 . .
H16A C16 H16C 109.5 . .
H16B C16 H16C 109.4 . .
C15 C16 H16A 108.8 . .
C15 C16 H16B 110.0 . .
C15 C16 H16C 109.7 . .
N4 C15 C16 116(2) . .
C14 C15 N4 111(2) . .
C14 C15 C16 132(2) . .
C13 C12 H12A 109.5 . .
C13 C12 H12B 110.1 . .
C13 C12 H12C 108.8 . .
H12A C12 H12B 109.5 . .
H12A C12 H12C 109.5 . .
H12B C12 H12C 109.5 . .
C20 C19 C18 118(3) . .
C20 C19 H19 121.0 . .
C18 C19 H19 121.0 . .
C13 C14 H14 125.8 . .
C15 C14 C13 108(3) . .
C15 C14 H14 125.8 . .
C60 O6 La3 113.5(13) . .
C60 O6 C57 124(2) . .
C57 O6 La3 114.2(18) . .
N15 C49 C48 121(3) . .
C50 C49 N15 109(3) . .
C50 C49 C48 129(3) . .
H52A C52 H52B 109.4 . .
H52A C52 H52C 109.5 . .
H52B C52 H52C 109.5 . .
C51 C52 H52A 110.2 . .
C51 C52 H52B 109.1 . .
C51 C52 H52C 109.1 . .
N16 C51 C50 110(3) . .
N16 C51 C52 121(3) . .
C50 C51 C52 130(3) . .
N2 C4 C5 122.6(18) . .
C3 C4 N2 107(2) . .
C3 C4 C5 129.9(19) . .
C23 C22 H22A 109.7 . .
C23 C22 H22B 107.0 . .
C23 C22 H22C 111.6 . .
H22A C22 H22B 109.5 . .
H22A C22 H22C 109.5 . .
H22B C22 H22C 109.5 . .
C2 C1 H1A 109.0 . .
C2 C1 H1B 108.9 . .
C2 C1 H1C 110.5 . .
H1A C1 H1B 109.5 . .
H1A C1 H1C 109.5 . .
H1B C1 H1C 109.5 . .
C61 C62 H62A 111.0 . .
C61 C62 H62B 111.0 . .
C63 C62 C61 104(2) . .
C63 C62 H62A 111.0 . .
C63 C62 H62B 111.0 . .
H62A C62 H62B 109.0 . .
O6 C60 H60A 112.1 . .
O6 C60 H60B 112.1 . .
O6 C60 C59 98(2) . .
H60A C60 H60B 109.8 . .
C59 C60 H60A 112.1 . .
C59 C60 H60B 112.1 . .
C60 C59 H59A 110.1 . .
C60 C59 H59B 110.1 . .
H59A C59 H59B 108.4 . .
C58 C59 C60 108(3) . .
C58 C59 H59A 110.1 . .
C58 C59 H59B 110.1 . .
O6 C57 H57A 112.5 . .
O6 C57 H57B 112.5 . .
O6 C57 C58 96(3) . .
H57A C57 H57B 110.0 . .
C58 C57 H57A 112.5 . .
C58 C57 H57B 112.5 . .
C59 C58 C57 113(3) . .
C59 C58 H58A 109.0 . .
C59 C58 H58B 109.0 . .
C57 C58 H58A 109.0 . .
C57 C58 H58B 109.0 . .
H58A C58 H58B 107.8 . .
C37 N12 C39 136(4) . .
C37 N12 N11 123(3) . .
N11 N12 C39 101(4) . .
C39 C40 H40 125.6 . .
C41 C40 H40 125.6 . .
C41 C40 C39 109(5) . .
N12 C39 C38 118(5) . .
C40 C39 N12 109(5) . .
C40 C39 C38 133(5) . .
C53 O5 La2 124(2) . .
C53 O5 C56 110(3) . .
C56 O5 La2 124(3) . .
N12 N11 La2 109(3) . .
C41 N11 La2 142(3) . .
C41 N11 N12 108(4) . .
H42A C42 H42B 109.5 . .
H42A C42 H42C 109.5 . .
H42B C42 H42C 109.5 . .
C41 C42 H42A 109.8 . .
C41 C42 H42B 109.0 . .
C41 C42 H42C 109.5 . .
O5 C53 H53 124.3 . .
O5 C53 C54 111(4) . .
C54 C53 H53 124.3 . .
O5 C56 H56A 114.4 . .
O5 C56 H56B 114.4 . .
H56A C56 H56B 111.5 . .
C55 C56 O5 86(5) . .
C55 C56 H56A 114.4 . .
C55 C56 H56B 114.4 . .
C53 C54 H54A 113.6 . .
C53 C54 H54B 113.6 . .
C53 C54 C55 90(4) . .
H54A C54 H54B 110.8 . .
C55 C54 H54A 113.6 . .
C55 C54 H54B 113.6 . .
C40 C41 N11 114(4) . .
C40 C41 C42 147(6) . .
N11 C41 C42 99(5) . .
C39 C38 H38A 109.9 . .
C39 C38 H38B 110.1 . .
C39 C38 H38C 108.3 . .
H38A C38 H38B 109.5 . .
H38A C38 H38C 109.5 . .
H38B C38 H38C 109.5 . .
C56 C55 C54 110(6) . .
C56 C55 H55A 109.7 . .
C56 C55 H55B 109.7 . .
C54 C55 H55A 109.7 . .
C54 C55 H55B 109.7 . .
H55A C55 H55B 108.2 . .
C46 C45 H45 123.4 . .
C46 C45 C44 113(4) . .
C44 C45 H45 123.4 . .
C45 C46 N14 100(3) . .
C45 C46 C47 150(4) . .
C47 C46 N14 110(2) . .
C46 N14 La3 161(2) . .
N13 N14 La3 71(3) . .
N13 N14 C46 101(4) . .
C46 C47 H47A 109.5 . .
C46 C47 H47B 109.5 . .
C46 C47 H47C 109.4 . .
H47A C47 H47B 109.5 . .
H47A C47 H47C 109.5 . .
H47B C47 H47C 109.5 . .
N14 N13 La3 85(3) . .
N14 N13 C44 121(4) . .
C44 N13 La3 150(3) . .
C45 C44 C43 135(3) . .
N13 C44 C45 96(3) . .
N13 C44 C43 129(3) . .
C44 C43 H43A 109.4 . .
C44 C43 H43B 109.6 . .
C44 C43 H43C 109.3 . .
H43A C43 H43B 109.5 . .
H43A C43 H43C 109.5 . .
H43B C43 H43C 109.5 . .

loop_
_geom_bond_atom_site_label_1
_geom_bond_atom_site_label_2
_geom_bond_distance
_geom_bond_site_symmetry_2
La1 La2 4.0330(15) .
La1 O1 2.457(11) .
La1 N7 2.536(17) .
La1 N8 2.433(16) .
La1 N1 2.607(16) .
La1 N6 2.538(16) .
La1 N5 2.539(17) .
La1 O7 2.652(14) .
La1 O3 2.427(10) .
La3 La2 4.0607(17) .
La3 O2 2.475(11) .
La3 N4 2.605(17) .
La3 O4 2.413(12) .
La3 N15 2.49(2) .
La3 N16 2.46(2) .
La3 O6 2.706(16) .
La3 N14 2.49(3) .
La3 N13 2.36(4) .
La2 O1 2.486(10) .
La2 O2 2.469(10) .
La2 O4 2.421(10) .
La2 O3 2.431(11) .
La2 N10 2.474(16) .
La2 N9 2.503(16) .
La2 C32 3.079(18) .
La2 O5 2.66(2) .
La2 N11 2.79(4) .
O1 C6 1.384(18) .
O2 C11 1.392(18) .
N7 N8 1.350(17) .
N7 C23 1.32(2) .
N8 C25 1.36(2) .
N2 N1 1.353(17) .
N2 C6 1.49(2) .
N2 C4 1.37(2) .
N1 C2 1.34(2) .
N4 N3 1.399(19) .
N4 C15 1.36(2) .
N6 N5 1.357(18) .
N6 C20 1.39(2) .
N5 C18 1.34(2) .
N3 C11 1.54(2) .
N3 C13 1.37(2) .
O4 C32 1.346(19) .
O7 C61 1.45(2) .
O7 C64 1.41(2) .
O3 C35 1.378(18) 10_667
N10 N9 1.365(17) .
N10 C30 1.36(2) .
N9 C28 1.38(2) .
C6 C7 1.54(2) .
C6 C8 1.50(2) .
C36 H36 0.9500 .
C36 C35 1.37(2) .
C36 C37 1.39(2) .
C29 H29 0.9500 .
C29 C30 1.39(2) .
C29 C28 1.36(3) .
C24 H24 0.9500 .
C24 C25 1.33(2) .
C24 C23 1.40(2) .
C35 O3 1.378(18) 10_667
C35 C34 1.40(2) .
C25 C26 1.51(3) .
C10 H10 0.9500 .
C10 C11 1.47(2) .
C10 C8 1.35(2) .
C23 C22 1.45(3) .
C7 H7 0.9500 .
C7 C9 1.29(2) .
C9 H9 0.9500 .
C9 C11 1.52(2) .
C5 H5A 0.9801 .
C5 H5B 0.9800 .
C5 H5C 0.9799 .
C5 C4 1.49(2) .
C37 H37 0.9500 .
C37 C32 1.34(2) .
C37 N12 1.43(4) .
C3 H3 0.9500 .
C3 C2 1.39(2) .
C3 C4 1.35(2) .
C8 H8 0.9500 .
C34 H34 0.9500 .
C34 C33 1.40(2) .
C2 C1 1.54(3) .
C26 H26A 0.9798 .
C26 H26B 0.9801 .
C26 H26C 0.9797 .
C30 C31 1.49(2) .
C31 H31A 0.9804 .
C31 H31B 0.9802 .
C31 H31C 0.9794 .
C28 C27 1.56(3) .
C61 H61A 0.9900 .
C61 H61B 0.9900 .
C61 C62 1.48(3) .
C33 H33 0.9500 .
C33 C32 1.37(2) .
N15 N16 1.41(2) .
N15 C49 1.40(3) .
N16 C51 1.39(3) .
C50 H50 0.9500 .
C50 C49 1.39(3) .
C50 C51 1.41(3) .
C27 H27A 0.9785 .
C27 H27B 0.9809 .
C27 H27C 0.9802 .
C48 H48A 0.9801 .
C48 H48B 0.9798 .
C48 H48C 0.9803 .
C48 C49 1.54(3) .
C20 C21 1.46(3) .
C20 C19 1.33(3) .
C21 H21A 0.9802 .
C21 H21B 0.9807 .
C21 H21C 0.9799 .
C13 C12 1.51(3) .
C13 C14 1.37(3) .
C64 H64A 0.9900 .
C64 H64B 0.9900 .
C64 C63 1.47(3) .
C18 C17 1.48(3) .
C18 C19 1.33(3) .
C63 H63A 0.9900 .
C63 H63B 0.9900 .
C63 C62 1.42(3) .
C17 H17A 0.9800 .
C17 H17B 0.9800 .
C17 H17C 0.9800 .
C16 H16A 0.9796 .
C16 H16B 0.9801 .
C16 H16C 0.9801 .
C16 C15 1.49(3) .
C15 C14 1.36(3) .
C12 H12A 0.9800 .
C12 H12B 0.9788 .
C12 H12C 0.9801 .
C19 H19 0.9500 .
C14 H14 0.9500 .
O6 C60 1.46(2) .
O6 C57 1.47(3) .
C52 H52A 0.9802 .
C52 H52B 0.9800 .
C52 H52C 0.9800 .
C52 C51 1.51(3) .
C22 H22A 0.9800 .
C22 H22B 0.9800 .
C22 H22C 0.9799 .
C1 H1A 0.9800 .
C1 H1B 0.9800 .
C1 H1C 0.9800 .
C62 H62A 0.9900 .
C62 H62B 0.9900 .
C60 H60A 0.9900 .
C60 H60B 0.9900 .
C60 C59 1.55(3) .
C59 H59A 0.9900 .
C59 H59B 0.9900 .
C59 C58 1.498(11) .
C57 H57A 0.9900 .
C57 H57B 0.9900 .
C57 C58 1.53(4) .
C58 H58A 0.9900 .
C58 H58B 0.9900 .
N12 C39 1.48(5) .
N12 N11 1.47(4) .
C40 H40 0.9500 .
C40 C39 1.40(6) .
C40 C41 1.27(5) .
C39 C38 1.64(7) .
O5 C53 1.35(4) .
O5 C56 1.62(8) .
N11 C41 1.38(7) .
C42 H42A 0.9802 .
C42 H42B 0.9798 .
C42 H42C 0.9804 .
C42 C41 1.50(2) .
C53 H53 0.9500 .
C53 C54 1.506(11) .
C56 H56A 0.9900 .
C56 H56B 0.9900 .
C56 C55 1.509(11) .
C54 H54A 0.9900 .
C54 H54B 0.9900 .
C54 C55 1.510(11) .
C38 H38A 0.9797 .
C38 H38B 0.9801 .
C38 H38C 0.9802 .
C55 H55A 0.9900 .
C55 H55B 0.9900 .
C45 H45 0.9500 .
C45 C46 1.19(3) .
C45 C44 1.371(19) .
C46 N14 1.51(4) .
C46 C47 1.48(2) .
N14 N13 1.03(4) .
C47 H47A 0.9799 .
C47 H47B 0.9798 .
C47 H47C 0.9791 .
N13 C44 1.28(2) .
C44 C43 1.441(19) .
C43 H43A 0.9798 .
C43 H43B 0.9799 .
C43 H43C 0.9796 .

loop_
_geom_torsion_atom_site_label_1
_geom_torsion_atom_site_label_2
_geom_torsion_atom_site_label_3
_geom_torsion_atom_site_label_4
_geom_torsion
_geom_torsion_site_symmetry_1
_geom_torsion_site_symmetry_4
La1 O1 C6 N2 -5.3(19) . .
La1 O1 C6 C7 115.1(13) . .
La1 O1 C6 C8 -125.2(13) . .
La1 N7 N8 C25 -177.2(13) . .
La1 N1 C2 C3 174.0(13) . .
La1 N1 C2 C1 -8(3) . .
La1 N6 N5 C18 -171.1(16) . .
La1 O7 C61 C62 134.9(17) . .
La1 O7 C64 C63 -136.9(17) . .
La3 O2 C11 N3 7(2) . .
La3 O2 C11 C10 123.3(14) . .
La3 O2 C11 C9 -114.3(14) . .
La3 N4 N3 C11 20(2) . .
La3 N4 N3 C13 -167.1(15) . .
La3 N4 C15 C16 -20(4) . .
La3 N4 C15 C14 163.3(19) . .
La3 O4 C32 La2 168(2) . .
La3 O4 C32 C37 98(2) . .
La3 O4 C32 C33 -84(2) . .
La3 N15 N16 C51 170.8(18) . .
La3 O6 C60 C59 -138.9(16) . .
La3 O6 C57 C58 142(2) . .
La3 N14 N13 C44 -164(4) . .
La3 N13 C44 C45 -175(5) . .
La3 N13 C44 C43 11(6) . .
La2 O1 C6 N2 163.3(9) . .
La2 O1 C6 C7 -76.2(16) . .
La2 O1 C6 C8 43.4(17) . .
La2 O2 C11 N3 -162.5(10) . .
La2 O2 C11 C10 -45.8(18) . .
La2 O2 C11 C9 76.6(17) . .
La2 O4 C32 C37 -69.9(18) . .
La2 O4 C32 C33 108.0(15) . .
La2 N10 N9 C28 -179(100) . .
La2 O5 C53 C54 -175(3) . .
La2 O5 C56 C55 -156(4) . .
La2 N11 C41 C40 -162(3) . .
La2 N11 C41 C42 16(3) . .
O1 C6 C7 C9 92(2) . .
O1 C6 C8 C10 -93.3(19) . .
N7 N8 C25 C24 -1(2) . .
N7 N8 C25 C26 -178.4(16) . .
N8 N7 C23 C24 1(2) . .
N8 N7 C23 C22 -179.4(17) . .
N2 N1 C2 C3 1(2) . .
N2 N1 C2 C1 179.4(19) . .
N2 C6 C7 C9 -148.0(17) . .
N2 C6 C8 C10 147.3(16) . .
N1 N2 C6 O1 3(2) . .
N1 N2 C6 C7 -115.9(17) . .
N1 N2 C6 C8 121.5(16) . .
N1 N2 C4 C5 178.9(16) . .
N1 N2 C4 C3 0(2) . .
N4 N3 C11 O2 -17(2) . .
N4 N3 C11 C10 -133.9(17) . .
N4 N3 C11 C9 102.6(19) . .
N4 N3 C13 C12 -176(2) . .
N4 N3 C13 C14 -1(3) . .
N4 C15 C14 C13 0(3) . .
N6 N5 C18 C17 -179(2) . .
N6 N5 C18 C19 -3(2) . .
N6 C20 C19 C18 -1(3) . .
N5 N6 C20 C21 179.6(19) . .
N5 N6 C20 C19 -1(2) . .
N5 C18 C19 C20 2(3) . .
N3 N4 C15 C16 176(2) . .
N3 N4 C15 C14 -1(3) . .
N3 C13 C14 C15 0(3) . .
O7 C61 C62 C63 13(3) . .
O7 C64 C63 C62 -5(4) . .
O3 C35 C34 C33 -178.3(15) 10_667 .
N10 N9 C28 C29 -2(2) . .
N10 N9 C28 C27 180(2) . .
N9 N10 C30 C29 3(2) . .
N9 N10 C30 C31 -175.4(17) . .
C6 N2 N1 La1 -0.4(19) . .
C6 N2 N1 C2 173.8(16) . .
C6 N2 C4 C5 5(3) . .
C6 N2 C4 C3 -173.9(17) . .
C6 C7 C9 C11 1(3) . .
C36 C35 C34 C33 0(3) . .
C36 C37 C32 La2 130.0(16) . .
C36 C37 C32 O4 175.8(16) . .
C36 C37 C32 C33 -2(3) . .
C36 C37 N12 C39 49(4) . .
C36 C37 N12 N11 -127(2) . .
C35 C36 C37 C32 3(3) . .
C35 C36 C37 N12 -175(2) . .
C35 C34 C33 C32 1(3) . .
C25 C24 C23 N7 -2(2) . .
C25 C24 C23 C22 179(2) . .
C23 N7 N8 La1 176.9(13) . .
C23 N7 N8 C25 -0.3(19) . .
C23 C24 C25 N8 2(2) . .
C23 C24 C25 C26 179(2) . .
C7 C6 C8 C10 25(2) . .
C7 C9 C11 O2 -95(2) . .
C7 C9 C11 N3 146.5(17) . .
C7 C9 C11 C10 25(2) . .
C37 C36 C35 O3 176.3(14) . 10_667
C37 C36 C35 C34 -2(2) . .
C37 N12 C39 C40 -176(3) . .
C37 N12 C39 C38 5(3) . .
C37 N12 N11 La2 -15(3) . .
C37 N12 N11 C41 174(3) . .
C11 N3 C13 C12 -4(4) . .
C11 N3 C13 C14 171(2) . .
C11 C10 C8 C6 1(3) . .
C8 C6 C7 C9 -26(2) . .
C8 C10 C11 O2 94.7(19) . .
C8 C10 C11 N3 -148.8(16) . .
C8 C10 C11 C9 -26(2) . .
C34 C33 C32 La2 -120.2(18) . .
C34 C33 C32 O4 -178.1(16) . .
C34 C33 C32 C37 0(3) . .
C2 C3 C4 N2 1(2) . .
C2 C3 C4 C5 -178(2) . .
C30 N10 N9 La2 178.7(13) . .
C30 N10 N9 C28 0(2) . .
C30 C29 C28 N9 4(3) . .
C30 C29 C28 C27 -178(3) . .
C28 C29 C30 N10 -4(2) . .
C28 C29 C30 C31 174(2) . .
C61 O7 C64 C63 14(3) . .
C32 C37 N12 C39 -130(3) . .
C32 C37 N12 N11 55(3) . .
N15 N16 C51 C50 0(3) . .
N15 N16 C51 C52 180(2) . .
N16 N15 C49 C50 4(3) . .
N16 N15 C49 C48 179(2) . .
C20 N6 N5 La1 173.6(14) . .
C20 N6 N5 C18 3(2) . .
C21 C20 C19 C18 178(3) . .
C13 N3 C11 O2 172(2) . .
C13 N3 C11 C10 55(3) . .
C13 N3 C11 C9 -69(3) . .
C64 O7 C61 C62 -18(3) . .
C64 C63 C62 C61 -6(4) . .
C17 C18 C19 C20 177(3) . .
C16 C15 C14 C13 -175(3) . .
C15 N4 N3 C11 -171.6(18) . .
C15 N4 N3 C13 1(2) . .
C12 C13 C14 C15 174(3) . .
O6 C60 C59 C58 -8(3) . .
O6 C57 C58 C59 -2(4) . .
C49 N15 N16 La3 -173.8(18) . .
C49 N15 N16 C51 -3(3) . .
C49 C50 C51 N16 2(4) . .
C49 C50 C51 C52 -177(3) . .
C51 C50 C49 N15 -4(4) . .
C51 C50 C49 C48 -179(3) . .
C4 N2 N1 La1 -174.6(11) . .
C4 N2 N1 C2 0(2) . .
C4 N2 C6 O1 176.2(16) . .
C4 N2 C6 C7 57(2) . .
C4 N2 C6 C8 -65(2) . .
C4 C3 C2 N1 -2(2) . .
C4 C3 C2 C1 -180(2) . .
C60 O6 C57 C58 -4(4) . .
C60 C59 C58 C57 7(5) . .
C57 O6 C60 C59 7(3) . .
N12 C37 C32 La2 -52(2) . .
N12 C37 C32 O4 -6(3) . .
N12 C37 C32 C33 176(2) . .
N12 N11 C41 C40 4(3) . .
N12 N11 C41 C42 -178.1(14) . .
C39 N12 N11 La2 168.5(16) . .
C39 N12 N11 C41 -2.4(19) . .
C39 C40 C41 N11 -4(3) . .
C39 C40 C41 C42 -180(100) . .
O5 C53 C54 C55 -27(6) . .
O5 C56 C55 C54 -55(7) . .
N11 N12 C39 C40 0(2) . .
N11 N12 C39 C38 -179.2(13) . .
C53 O5 C56 C55 33(5) . .
C53 C54 C55 C56 55(8) . .
C56 O5 C53 C54 -4(6) . .
C41 C40 C39 N12 2(2) . .
C41 C40 C39 C38 -178.6(15) . .
C45 C46 N14 La3 -86(7) . .
C45 C46 N14 N13 -24(4) . .
C46 C45 C44 N13 6(3) . .
C46 C45 C44 C43 180(100) . .
C46 N14 N13 La3 -162.0(18) . .
C46 N14 N13 C44 34(4) . .
N14 N13 C44 C45 -29(5) . .
N14 N13 C44 C43 157(3) . .
C47 C46 N14 La3 98(7) . .
C47 C46 N14 N13 160(3) . .
C44 C45 C46 N14 8(3) . .
C44 C45 C46 C47 -179(100) . .

loop_
_platon_squeeze_void_nr
_platon_squeeze_void_average_x
_platon_squeeze_void_average_y
_platon_squeeze_void_average_z
_platon_squeeze_void_volume
_platon_squeeze_void_count_electrons
_platon_squeeze_void_content
1 0.000 0.000 -0.003 5434 1372 ' '
2 0.005 0.365 0.513 13 0 ' '
3 -0.005 0.635 0.487 13 1 ' '
4 0.027 0.328 0.847 14 0 ' '
5 0.032 0.693 0.820 14 0 ' '
6 0.333 0.667 0.628 5435 1372 ' '
7 0.302 0.973 0.847 14 1 ' '
8 0.307 0.338 0.820 14 1 ' '
9 0.328 0.302 0.153 14 1 ' '
10 0.338 0.032 0.180 14 0 ' '
11 0.360 0.995 0.513 13 0 ' '
12 0.365 0.360 0.486 13 0 ' '
13 0.667 0.333 0.295 5435 1372 ' '
14 0.635 0.640 0.513 13 1 ' '
15 0.640 0.005 0.486 13 1 ' '
16 0.662 0.968 0.820 14 1 ' '
17 0.672 0.698 0.847 14 0 ' '
18 0.693 0.662 0.180 14 0 ' '
19 0.698 0.027 0.153 14 0 ' '
20 0.968 0.307 0.180 14 1 ' '
21 0.973 0.672 0.153 14 1 ' '
